data_2006095
loop_
_publ_author_name
'Lees, Anthony M. J.'
'Platt, Andrew W. G.'
'Kresinski, Roman A.'

_publ_section_title
;
 Bis[1-hydroxyethane-1,1-diylbis(dimethyl
 phosphonate-<i>O</i>)]tris(nitrato-<i>O</i>,<i>O</i>')praseodymium
;
_journal_issue 5
_journal_name_full 'Acta Crystallographica Section C'
_journal_page_first 581
_journal_page_last 583
_journal_paper_doi 10.1107/S0108270197000437
_journal_volume 53
_journal_year 1997
_chemical_formula_iupac '[Pr (N1 O3)3 (C6 H16 O7 P2)2]'
_chemical_formula_sum 'C12 H32 N3 O23 P4 Pr'
_chemical_formula_weight 851.20
_chemical_name_common
;
Bis(1,1-bis(dimethylphosphonate)-1-hydroxyethane) praseodymium trinitrate
;
_chemical_name_systematic
;
Bis(1,1-bis(dimethylphosphonato)-1-hydroxyethane) praseodymium (III) nitrate
;
_chemical_temperature_decomposition 160
_space_group_IT_number 15
_symmetry_cell_setting monoclinic
_symmetry_space_group_name_Hall '-C 2yc'
_symmetry_space_group_name_H-M 'C 1 2/c 1'
_cell_angle_alpha 90
_cell_angle_beta 92.23(3)
_cell_angle_gamma 90
_cell_formula_units_Z 4
_cell_length_a 20.860(4)
_cell_length_b 9.090(2)
_cell_length_c 17.202(3)
_cell_measurement_reflns_used 250
_cell_measurement_temperature 293(2)
_cell_measurement_theta_max 25.0
_cell_measurement_theta_min 2.4
_cell_volume 3259.3(11)
_computing_cell_refinement MADNES
_computing_data_collection 'MADNES (Pflugrath & Messerschmidt, 1990)'
_computing_data_reduction MADNES
_computing_molecular_graphics 'SNOOPI (Davies, 1983)'
_computing_publication_material SHELXL93
_computing_structure_refinement 'SHELXL93 (Sheldrick, 1993)'
_computing_structure_solution 'SHELXS86 (Sheldrick, 1990)'
_diffrn_ambient_temperature 293(2)
_diffrn_measurement_device 'Delft Instruments FAST TV'
_diffrn_measurement_method 'area detector'
_diffrn_radiation_monochromator graphite
_diffrn_radiation_source 'fine-focus sealed tube'
_diffrn_radiation_type MoK\a
_diffrn_radiation_wavelength 0.71069
_diffrn_reflns_av_R_equivalents 0.0474
_diffrn_reflns_av_sigmaI/netI 0.0942
_diffrn_reflns_limit_h_max 16
_diffrn_reflns_limit_h_min -24
_diffrn_reflns_limit_k_max 10
_diffrn_reflns_limit_k_min -6
_diffrn_reflns_limit_l_max 19
_diffrn_reflns_limit_l_min -18
_diffrn_reflns_number 6437
_diffrn_reflns_theta_max 25.02
_diffrn_reflns_theta_min 2.44
_exptl_absorpt_coefficient_mu 1.780
_exptl_absorpt_correction_T_max 0.586
_exptl_absorpt_correction_T_min 0.498
_exptl_absorpt_correction_type 'difabs (Walker & Stuart, 1983)'
_exptl_crystal_colour green
_exptl_crystal_density_diffrn 1.735
_exptl_crystal_density_meas 1.732
_exptl_crystal_density_method flotation
_exptl_crystal_description block
_exptl_crystal_F_000 1712
_exptl_crystal_size_max 0.35
_exptl_crystal_size_mid 0.30
_exptl_crystal_size_min 0.30
_refine_diff_density_max 1.03
_refine_diff_density_min -0.52
_refine_ls_extinction_method none
_refine_ls_goodness_of_fit_all 0.825
_refine_ls_goodness_of_fit_obs 0.836
_refine_ls_hydrogen_treatment 'H atoms: see below'
_refine_ls_matrix_type full
_refine_ls_number_constraints 0
_refine_ls_number_parameters 203
_refine_ls_number_reflns 2569
_refine_ls_number_restraints 0
_refine_ls_restrained_S_all 0.825
_refine_ls_restrained_S_obs 0.836
_refine_ls_R_factor_all 0.0359
_refine_ls_R_factor_obs .0348
_refine_ls_shift/esd_max -0.001
_refine_ls_shift/esd_mean 0.000
_refine_ls_structure_factor_coef Fsqd
_refine_ls_weighting_details 'w = 1/[\s^2^(Fo^2^)]'
_refine_ls_weighting_scheme calc
_refine_ls_wR_factor_all 0.0881
_refine_ls_wR_factor_obs .0868
_reflns_number_observed 2437
_reflns_number_total 2569
_reflns_observed_criterion >2sigma(I)
_cod_data_source_file bm1127.cif
_cod_data_source_block I
_cod_depositor_comments
;
The following automatic conversions were performed:
'_geom_bond_publ_flag' value 'Y' changed to 'y' according to
'/home/saulius/struct/CIF-dictionaries/cif_core.dic' dictionary named
'cif_core.dic' version 2.4.1 from 2010-06-29 (10
times).

'_geom_bond_publ_flag' value 'N' changed to 'n' according to
'/home/saulius/struct/CIF-dictionaries/cif_core.dic' dictionary named
'cif_core.dic' version 2.4.1 from 2010-06-29 (20 times).

Automatic conversion script
Id: cif_fix_enum 1527 2010-12-29 10:47:43Z saulius 

The following automatic conversions were performed:

'_chemical_melting_point' tag was changed to
'_chemical_temperature_decomposition' since the value had been
'160(d)'. The value '160(d)' was changed to '160'.

Automatic conversion script
Id: cif_fix_values 1646 2011-03-28 12:23:43Z adriana 

The following automatic conversions were performed:

'_chemical_melting_point' tag was changed to
'_chemical_temperature_decomposition' since the value had been
'160(d)'. The value '160(d)' was changed to
'160'.

'_geom_bond_publ_flag' value 'Y' changed to 'y' according to
/home/saulius/struct/CIF-dictionaries/cif_core.dic dictionary named
'cif_core.dic' version 2.4.1 from 2010-06-29 (10
times).

'_geom_bond_publ_flag' value 'N' changed to 'n' according to
/home/saulius/struct/CIF-dictionaries/cif_core.dic dictionary named
'cif_core.dic' version 2.4.1 from 2010-06-29 (20
times).

'_geom_angle_publ_flag' value 'Y' changed to 'y' according
to /home/saulius/struct/CIF-dictionaries/cif_core.dic dictionary
named 'cif_core.dic' version 2.4.1 from 2010-06-29 (33
times).

'_geom_angle_publ_flag' value 'N' changed to 'n' according
to /home/saulius/struct/CIF-dictionaries/cif_core.dic dictionary
named 'cif_core.dic' version 2.4.1 from 2010-06-29 (45 times).

Automatic conversion script
Id: cif_fix_values 1715 2011-07-08 13:25:40Z adriana 

The following automatic conversions were performed:

'_refine_ls_weighting_scheme' value 'calc w = 1/[\s^2^(Fo^2^)]' was
changed to 'calc'. New tag '_refine_ls_weighting_details' was
created. The value of the new tag was set to 'w = 1/[\s^2^(Fo^2^)]'.

Automatic conversion script
Id: cif_fix_values 3143 2015-03-26 13:38:13Z robertas 
;
_cod_original_sg_symbol_H-M 'C 2/c'
_cod_database_code 2006095

loop_
_symmetry_equiv_pos_as_xyz
'x, y, z'
'x, -y, z+1/2'
'x+1/2, y+1/2, z'
'x+1/2, -y+1/2, z+1/2'
'-x, -y, -z'
'-x, y, -z-1/2'
'-x+1/2, -y+1/2, -z'
'-x+1/2, y+1/2, -z-1/2'

loop_
_atom_site_aniso_label
_atom_site_aniso_U_11
_atom_site_aniso_U_22
_atom_site_aniso_U_33
_atom_site_aniso_U_12
_atom_site_aniso_U_13
_atom_site_aniso_U_23
Pr .0291(2) .0348(2) .0287(2) .000 -.00330(15) .000
O1 .059(2) .047(2) .057(2) -.004(2) .012(2) .0058(15)
O2 .098(5) .032(3) .155(6) .000 .036(4) .000
O3 .046(2) .059(2) .045(2) -.0011(13) .000(2) -.0003(14)
O4 .044(2) .095(3) .045(2) .001(2) -.0017(15) -.011(2)
O5 .066(3) .169(5) .067(3) .017(3) .025(2) -.033(3)
O6 .038(2) .046(2) .045(2) .0068(13) -.0105(13) -.0095(13)
O7 .037(2) .037(2) .052(2) .0022(13) -.0075(13) -.0009(14)
O8 .037(2) .103(3) .054(2) .011(2) .003(2) .000(2)
O9 .076(3) .084(2) .041(2) .017(2) .006(2) .006(2)
O10 .053(2) .054(2) .110(3) -.014(2) -.034(2) .002(2)
O11 .124(4) .089(3) .087(3) -.047(3) -.050(3) .045(2)
O12 .094(3) .092(3) .141(4) .059(3) -.064(3) -.065(3)
N1 .047(4) .045(4) .072(5) .000 .002(3) .000
N2 .052(3) .076(3) .038(2) .010(2) .009(2) .005(2)
P1 .0362(7) .0449(7) .0353(6) -.0010(5) -.0107(5) -.0032(4)
P2 .0515(8) .0414(7) .0571(7) .0086(5) -.0202(6) -.0039(5)
C1 .033(3) .060(3) .046(3) .007(2) -.015(2) -.004(2)
C2 .051(3) .073(3) .076(4) .020(3) -.036(3) -.006(3)
C3 .083(5) .129(5) .054(4) .006(4) .022(3) -.008(4)
C4 .074(5) .069(4) .176(8) -.023(4) .006(5) .026(5)
C5 .127(7) .140(7) .070(4) .018(6) .015(4) .037(4)
C6 .057(4) .096(5) .092(4) .003(3) .009(3) -.038(4)

loop_
_atom_site_label
_atom_site_fract_x
_atom_site_fract_y
_atom_site_fract_z
_atom_site_U_iso_or_equiv
_atom_site_thermal_displace_type
_atom_site_calc_flag
_atom_site_refinement_flags
_atom_site_occupancy
_atom_site_disorder_group
_atom_site_type_symbol
Pr 0 .33359(3) .25 .03098(14) Uani d S .5 . Pr
O1 .0293(2) .5882(3) .2007(2) .0543(8) Uani d . 1 . O
O2 0 .7941(6) .25 .094(2) Uani d S .5 . O
O3 .1130(2) .3458(3) .1840(2) .0501(8) Uani d . 1 . O
O4 .0364(2) .2537(4) .1128(2) .0614(9) Uani d . 1 . O
O5 .1347(2) .2397(6) .0757(2) .1001(15) Uani d . 1 . O
O6 .08667(13) .4078(3) .3460(2) .0436(7) Uani d . 1 . O
O7 .06439(13) .1149(3) .2813(2) .0421(7) Uani d . 1 . O
O8 .2079(2) .2348(5) .2826(2) .0645(9) Uani d . 1 . O
H8 .1821(14) .284(8) .257(2) .144(8) Uiso calc R 1 . H
O9 .1231(2) .2960(4) .4760(2) .0671(10) Uani d . 1 . O
O10 .1956(2) .4631(4) .4090(2) .0734(11) Uani d . 1 . O
O11 .1018(3) -.0175(5) .4052(3) .101(2) Uani d . 1 . O
O12 .1527(2) -.0746(5) .2848(3) .111(2) Uani d . 1 . O
N1 0 .6598(6) .25 .055(2) Uani d S .5 . N
N2 .0954(2) .2790(5) .1220(2) .0549(10) Uani d . 1 . N
P1 .14118(6) .34983(12) .39440(7) .0391(3) Uani d . 1 . P
P2 .11830(6) .05037(13) .32622(7) .0506(3) Uani d . 1 . P
C1 .1793(2) .1883(5) .3519(3) .0470(12) Uani d . 1 . C
C2 .2330(3) .1259(6) .4060(3) .068(2) Uani d . 1 . C
H2A .2153(5) .096(6) .4542(12) .144(8) Uiso calc R 1 . H
H2B .2649(13) .200(2) .416(3) .144(8) Uiso calc R 1 . H
H2C .2522(17) .043(4) .3816(14) .144(8) Uiso calc R 1 . H
C3 .0828(3) .3747(8) .5257(3) .088(2) Uani d . 1 . C
H3A .1002(14) .471(2) .535(3) .144(8) Uiso calc R 1 . H
H3B .080(2) .323(3) .5742(12) .144(8) Uiso calc R 1 . H
H3C .0407(7) .383(5) .5016(13) .144(8) Uiso calc R 1 . H
C4 .1997(3) .6040(7) .3758(5) .106(3) Uani d . 1 . C
H4A .223(2) .5980(12) .3285(17) .144(8) Uiso calc R 1 . H
H4B .222(2) .6688(16) .4116(13) .144(8) Uiso calc R 1 . H
H4C .1573(3) .641(3) .365(3) .144(8) Uiso calc R 1 . H
C5 .0471(4) -.0978(10) .4222(4) .112(3) Uani d . 1 . C
H5A .0415(14) -.097(5) .4773(5) .144(8) Uiso calc R 1 . H
H5B .0519(12) -.1975(17) .405(3) .144(8) Uiso calc R 1 . H
H5C .0102(6) -.054(4) .396(3) .144(8) Uiso calc R 1 . H
C6 .1453(3) -.1070(7) .2034(4) .082(2) Uani d . 1 . C
H6A .144(2) -.2117(7) .1961(4) .144(8) Uiso calc R 1 . H
H6B .1808(12) -.067(5) .1766(5) .144(8) Uiso calc R 1 . H
H6C .1060(11) -.065(5) .1830(7) .144(8) Uiso calc R 1 . H

loop_
_atom_type_symbol
_atom_type_description
_atom_type_scat_dispersion_real
_atom_type_scat_dispersion_imag
_atom_type_scat_source
C C 0.0033 0.0016 'International Tables Vol C Tables 4.2.6.8 and 6.1.1.4'
H H 0.0000 0.0000 'International Tables Vol C Tables 4.2.6.8 and 6.1.1.4'
P P 0.1023 0.0942 'International Tables Vol C Tables 4.2.6.8 and 6.1.1.4'
N N 0.0061 0.0033 'International Tables Vol C Tables 4.2.6.8 and 6.1.1.4'
O O 0.0106 0.0060 'International Tables Vol C Tables 4.2.6.8 and 6.1.1.4'
Pr Pr -0.2180 2.8214 'International Tables Vol C Tables 4.2.6.8 and 6.1.1.4'

loop_
_geom_angle_atom_site_label_1
_geom_angle_atom_site_label_2
_geom_angle_atom_site_label_3
_geom_angle_site_symmetry_1
_geom_angle_site_symmetry_3
_geom_angle
_geom_angle_publ_flag
O7 Pr O7 6_556 . 71.34(13) y
O7 Pr O6 6_556 6_556 72.34(9) n
O7 Pr O6 . 6_556 137.97(9) n
O7 Pr O6 6_556 . 137.97(9) y
O7 Pr O6 . . 72.34(9) y
O6 Pr O6 6_556 . 148.61(13) y
O7 Pr O1 6_556 6_556 132.41(10) n
O7 Pr O1 . 6_556 143.29(10) n
O6 Pr O1 6_556 6_556 78.32(10) n
O6 Pr O1 . 6_556 73.20(10) n
O7 Pr O1 6_556 . 143.29(10) y
O7 Pr O1 . . 132.41(10) y
O6 Pr O1 6_556 . 73.20(10) y
O6 Pr O1 . . 78.32(10) y
O1 Pr O1 6_556 . 49.40(15) y
O7 Pr O4 6_556 . 75.64(11) y
O7 Pr O4 . . 78.24(11) y
O6 Pr O4 6_556 . 72.87(10) y
O6 Pr O4 . . 116.42(10) y
O1 Pr O4 6_556 . 129.47(11) n
O1 Pr O4 . . 82.50(11) y
O7 Pr O4 6_556 6_556 78.24(11) n
O7 Pr O4 . 6_556 75.64(11) n
O6 Pr O4 6_556 6_556 116.42(10) n
O6 Pr O4 . 6_556 72.87(10) n
O1 Pr O4 6_556 6_556 82.50(11) n
O1 Pr O4 . 6_556 129.47(11) y
O4 Pr O4 . 6_556 147.7(2) y
O7 Pr O3 6_556 6_556 68.89(9) n
O7 Pr O3 . 6_556 115.34(10) n
O6 Pr O3 6_556 6_556 68.89(10) n
O6 Pr O3 . 6_556 109.73(10) n
O1 Pr O3 6_556 6_556 65.89(10) n
O1 Pr O3 . 6_556 109.43(10) y
O4 Pr O3 . 6_556 133.81(10) n
O4 Pr O3 6_556 6_556 48.01(10) n
O7 Pr O3 6_556 . 115.34(10) y
O7 Pr O3 . . 68.89(9) y
O6 Pr O3 6_556 . 109.73(10) y
O6 Pr O3 . . 68.89(10) y
O1 Pr O3 6_556 . 109.43(10) n
O1 Pr O3 . . 65.89(10) y
O4 Pr O3 . . 48.01(10) y
O4 Pr O3 6_556 . 133.81(10) y
O3 Pr O3 6_556 . 175.22(13) y
N1 O1 Pr . . 96.8(3) y
N2 O3 Pr . . 96.2(3) y
N2 O4 Pr . . 98.8(2) y
P1 O6 Pr . . 142.9(2) n
P2 O7 Pr . . 147.8(2) n
C3 O9 P1 . . 124.0(4) n
C4 O10 P1 . . 126.5(4) n
C5 O11 P2 . . 127.3(4) n
C6 O12 P2 . . 124.8(4) n
O2 N1 O1 . . 121.5(2) y
O2 N1 O1 . 6_556 121.5(2) n
O1 N1 O1 . 6_556 117.1(5) y
O5 N2 O4 . . 123.0(5) y
O5 N2 O3 . . 120.7(5) y
O4 N2 O3 . . 116.3(4) y
O6 P1 O10 . . 113.4(2) n
O6 P1 O9 . . 114.4(2) n
O10 P1 O9 . . 105.5(2) n
O6 P1 C1 . . 113.3(2) n
O10 P1 C1 . . 105.7(2) n
O9 P1 C1 . . 103.5(2) n
O7 P2 O12 . . 114.5(2) n
O7 P2 O11 . . 115.6(2) n
O12 P2 O11 . . 103.8(3) n
O7 P2 C1 . . 111.5(2) n
O12 P2 C1 . . 106.6(3) n
O11 P2 C1 . . 103.8(2) n
O8 C1 C2 . . 107.3(4) n
O8 C1 P2 . . 108.3(3) n
C2 C1 P2 . . 112.2(4) n
O8 C1 P1 . . 107.4(3) n
C2 C1 P1 . . 111.7(3) n
P2 C1 P1 . . 109.7(3) n

loop_
_geom_bond_atom_site_label_1
_geom_bond_atom_site_label_2
_geom_bond_site_symmetry_2
_geom_bond_distance
_geom_bond_publ_flag
Pr O1 . 2.547(3) y
Pr O3 . 2.658(4) y
Pr O4 . 2.611(3) y
Pr O6 . 2.494(3) y
Pr O7 . 2.448(3) y
Pr O7 6_556 2.448(3) n
Pr O6 6_556 2.494(3) n
Pr O1 6_556 2.547(3) n
Pr O4 6_556 2.611(3) n
Pr O3 6_556 2.658(4) n
O1 N1 . 1.248(4) y
O2 N1 . 1.221(7) y
O3 N2 . 1.268(5) y
O4 N2 . 1.256(5) y
O5 N2 . 1.218(5) y
O6 P1 . 1.480(3) n
O7 P2 . 1.462(3) n
O8 C1 . 1.418(6) n
O9 C3 . 1.417(7) n
O9 P1 . 1.547(4) n
O10 C4 . 1.406(7) n
O10 P1 . 1.547(3) n
O11 C5 . 1.395(9) n
O11 P2 . 1.543(5) n
O12 C6 . 1.433(7) n
O12 P2 . 1.535(4) n
N1 O1 6_556 1.248(4) n
P1 C1 . 1.835(5) n
P2 C1 . 1.827(5) n
C1 C2 . 1.537(6) n
